data_7006485
loop_
_publ_author_name
'Foreman, Mark R. S.'
'Hudson, Michael J.'
'Drew, Michael G. B.'
'Hill, Cl\'ement'
'Madic, Charles'

_publ_section_title
;
 Complexes formed between the quadridentate, heterocyclic molecules
 6,6'-bis-(5,6-dialkyl-1,2,4-triazin-3-yl)-2,2'-bipyridine (BTBP) and
 lanthanides(III): implications for the partitioning of actinides(III)
 and lanthanides(III).
;
_journal_issue 13
_journal_name_full 'Dalton transactions (Cambridge, England : 2003)'
_journal_page_first 1645
_journal_page_last 1653
_journal_paper_doi 10.1039/b511321k
_journal_year 2006
_chemical_formula_sum 'C32.5 H40 N8 O0.5'
_chemical_formula_weight 550.73
_chemical_name_systematic
;
?
;
_space_group_IT_number 14
_symmetry_cell_setting monoclinic
_symmetry_space_group_name_Hall '-P 2yn'
_symmetry_space_group_name_H-M 'P 1 21/n 1'
_atom_sites_solution_hydrogens geom
_atom_sites_solution_primary direct
_atom_sites_solution_secondary difmap
_audit_creation_method SHELXL
_cell_angle_alpha 90.00
_cell_angle_beta 90.133(10)
_cell_angle_gamma 90.00
_cell_formula_units_Z 4
_cell_length_a 12.156(14)
_cell_length_b 15.004(17)
_cell_length_c 19.420(22)
_cell_measurement_temperature 293(2)
_cell_volume 3542(7)
_computing_cell_refinement XDS
_computing_data_collection 'XDS (Kabsch, 1991)'
_computing_data_reduction XDS
_computing_molecular_graphics PLATON(Spek,1994)
_computing_structure_refinement 'SHELXL-93 (Sheldrick, 1993)'
_computing_structure_solution 'SHELXS-86 (Sheldrick, 1990)'
_diffrn_ambient_temperature 293(2)
_diffrn_measured_fraction_theta_full 0.811
_diffrn_measurement_device 'Marresearch Image Plate'
_diffrn_measurement_method '95 frames at 2^o intervals, counting time 2 min.'
_diffrn_radiation_monochromator graphite
_diffrn_radiation_source 'fine-focus sealed tube'
_diffrn_radiation_type MoK\a
_diffrn_radiation_wavelength 0.71073
_diffrn_reflns_av_R_equivalents 0.0512
_diffrn_reflns_av_sigmaI/netI 0.0582
_diffrn_reflns_limit_h_max 14
_diffrn_reflns_limit_h_min -14
_diffrn_reflns_limit_k_max 18
_diffrn_reflns_limit_k_min -18
_diffrn_reflns_limit_l_max 21
_diffrn_reflns_limit_l_min -21
_diffrn_reflns_number 15656
_diffrn_reflns_theta_full 25.83
_diffrn_reflns_theta_max 25.83
_diffrn_reflns_theta_min 1.97
_exptl_absorpt_coefficient_mu 0.065
_exptl_absorpt_correction_type none
_exptl_crystal_colour white
_exptl_crystal_density_diffrn 1.033
_exptl_crystal_description parallelopiped
_exptl_crystal_F_000 1180
_exptl_crystal_size_max 0.30
_exptl_crystal_size_mid 0.25
_exptl_crystal_size_min 0.25
_refine_diff_density_max 1.134
_refine_diff_density_min -0.370
_refine_diff_density_rms 0.162
_refine_ls_extinction_coef 0.0091(40)
_refine_ls_extinction_expression Fc^*^=kFc[1+0.001xFc^2^\l^3^/sin(2\q)]^-1/4^
_refine_ls_extinction_method SHELXL
_refine_ls_goodness_of_fit_all 1.097
_refine_ls_goodness_of_fit_obs 1.257
_refine_ls_matrix_type fullcycle
_refine_ls_number_parameters 380
_refine_ls_number_reflns 5542
_refine_ls_number_restraints 0
_refine_ls_restrained_S_all 1.097
_refine_ls_restrained_S_obs 1.257
_refine_ls_R_factor_all 0.1643
_refine_ls_R_factor_obs 0.1299
_refine_ls_shift/esd_max 0.007
_refine_ls_shift/esd_mean 0.001
_refine_ls_structure_factor_coef Fsqd
_refine_ls_weighting_details
;
w=1/[\s^2^(Fo^2^)+(0.2669P)^2^+1.2535P] where P=(Fo^2^+2Fc^2^)/3
;
_refine_ls_weighting_scheme calc
_refine_ls_wR_factor_all 0.3957
_refine_ls_wR_factor_obs 0.3659
_reflns_number_observed 3621
_reflns_number_total 5542
_reflns_observed_criterion >2sigma(I)
_cod_data_source_file b511321k.txt
_cod_data_source_block CyMe4-QTP
_cod_original_cell_volume 3542.0(70)
_cod_original_sg_symbol_H-M P21/n
_cod_original_formula_sum 'C32.50 H40 N8 O0.50'
_cod_database_code 7006485

loop_
_symmetry_equiv_pos_as_xyz
'x, y, z'
'-x+1/2, y+1/2, -z+1/2'
'-x, -y, -z'
'x-1/2, -y-1/2, z-1/2'

loop_
_atom_site_aniso_label
_atom_site_aniso_U_11
_atom_site_aniso_U_22
_atom_site_aniso_U_33
_atom_site_aniso_U_23
_atom_site_aniso_U_13
_atom_site_aniso_U_12
N1 0.035(2) 0.073(3) 0.059(3) 0.008(2) 0.006(2) -0.008(2)
N2 0.034(2) 0.071(3) 0.045(2) 0.004(2) 0.007(2) -0.007(2)
C3 0.031(2) 0.037(2) 0.038(3) 0.006(2) 0.003(2) -0.003(2)
N4 0.028(2) 0.047(2) 0.051(2) -0.002(2) 0.002(2) -0.004(2)
C5 0.026(2) 0.031(2) 0.062(3) 0.006(2) 0.001(2) -0.003(2)
C6 0.032(3) 0.045(3) 0.060(3) 0.015(2) 0.000(2) -0.005(2)
C7 0.026(2) 0.036(2) 0.045(3) -0.001(2) 0.004(2) -0.001(2)
N8 0.023(2) 0.036(2) 0.041(2) 0.0008(14) 0.0022(14) -0.0033(14)
C9 0.026(2) 0.035(2) 0.038(2) 0.001(2) 0.000(2) -0.004(2)
C10 0.034(3) 0.062(3) 0.050(3) -0.001(2) 0.001(2) -0.008(2)
C11 0.043(3) 0.086(4) 0.046(3) -0.003(3) -0.007(2) -0.014(3)
C12 0.032(3) 0.070(3) 0.044(3) 0.000(2) 0.003(2) -0.007(2)
C13 0.042(3) 0.054(3) 0.074(4) -0.007(3) -0.002(2) -0.008(2)
C14 0.062(6) 0.199(12) 0.170(10) -0.063(9) -0.004(6) -0.056(6)
C15 0.052(4) 0.135(8) 0.118(7) -0.013(5) 0.006(4) -0.017(5)
C16 0.037(3) 0.068(4) 0.075(4) 0.011(3) 0.006(3) -0.006(3)
N21 0.037(3) 0.089(4) 0.052(3) -0.003(2) 0.008(2) -0.011(2)
N22 0.032(2) 0.085(3) 0.051(3) -0.005(2) 0.011(2) -0.011(2)
C23 0.028(2) 0.041(2) 0.040(3) 0.001(2) 0.001(2) -0.002(2)
N24 0.028(2) 0.038(2) 0.045(2) -0.0008(15) 0.0022(15) -0.006(2)
C25 0.027(2) 0.034(2) 0.057(3) 0.008(2) -0.001(2) -0.004(2)
C26 0.037(3) 0.057(3) 0.053(3) 0.011(2) 0.004(2) -0.004(2)
C27 0.027(2) 0.035(2) 0.042(2) 0.001(2) -0.001(2) -0.004(2)
N28 0.024(2) 0.034(2) 0.036(2) 0.0011(13) 0.0027(13) -0.0065(14)
C29 0.026(2) 0.035(2) 0.037(2) -0.001(2) -0.001(2) 0.000(2)
C30 0.026(2) 0.051(3) 0.049(3) -0.001(2) 0.003(2) -0.005(2)
C31 0.041(3) 0.072(3) 0.039(3) 0.001(2) -0.004(2) -0.010(2)
C32 0.041(3) 0.058(3) 0.042(3) 0.000(2) 0.002(2) -0.009(2)
C33 0.042(3) 0.049(3) 0.064(3) -0.002(2) -0.006(2) -0.007(2)
C34 0.085(6) 0.236(14) 0.119(8) -0.053(8) 0.012(5) -0.087(8)
C35 0.114(8) 0.272(16) 0.108(8) -0.012(8) 0.008(6) -0.125(10)
C36 0.039(3) 0.099(5) 0.073(4) 0.015(3) 0.005(3) -0.010(3)
C161 0.045(4) 0.098(6) 0.176(9) 0.012(6) 0.023(5) 0.002(4)
C162 0.063(4) 0.098(6) 0.115(6) 0.038(5) 0.013(4) -0.012(4)
C131 0.085(5) 0.077(5) 0.108(6) -0.027(4) -0.019(4) 0.004(4)
C132 0.150(8) 0.074(5) 0.093(6) -0.003(4) -0.052(5) 0.007(5)
C331 0.092(6) 0.086(5) 0.094(5) -0.030(4) -0.030(4) 0.014(4)
C332 0.120(7) 0.095(6) 0.085(5) 0.013(4) -0.042(4) -0.020(5)
C361 0.095(6) 0.107(6) 0.119(7) 0.035(5) 0.039(5) -0.025(5)
C362 0.053(5) 0.170(10) 0.177(10) 0.057(8) 0.022(5) 0.003(6)

loop_
_atom_site_label
_atom_site_type_symbol
_atom_site_fract_x
_atom_site_fract_y
_atom_site_fract_z
_atom_site_U_iso_or_equiv
_atom_site_thermal_displace_type
_atom_site_occupancy
_atom_site_calc_flag
_atom_site_refinement_flags
_atom_site_disorder_group
N1 N -0.4779(3) 0.6616(3) 0.4454(2) 0.0556(12) Uani 1 d . .
N2 N -0.3717(3) 0.6888(3) 0.4406(2) 0.0502(11) Uani 1 d . .
C3 C -0.3176(3) 0.6714(3) 0.3828(2) 0.0355(10) Uani 1 d . .
N4 N -0.3588(3) 0.6292(3) 0.3279(2) 0.0416(10) Uani 1 d . .
C5 C -0.4629(4) 0.6021(3) 0.3322(3) 0.0398(11) Uani 1 d . .
C6 C -0.5253(4) 0.6184(3) 0.3925(3) 0.0455(12) Uani 1 d . .
C7 C -0.2005(3) 0.7023(3) 0.3802(2) 0.0356(10) Uani 1 d . .
N8 N -0.1538(3) 0.7089(2) 0.3172(2) 0.0334(8) Uani 1 d . .
C9 C -0.0475(3) 0.7350(3) 0.3134(2) 0.0329(10) Uani 1 d . .
C10 C 0.0144(4) 0.7551(4) 0.3714(2) 0.0485(12) Uani 1 d . .
H10 H 0.0877 0.7722 0.3674 0.058 Uiso 1 calc R .
C11 C -0.0346(4) 0.7492(4) 0.4352(3) 0.0584(15) Uani 1 d . .
H11 H 0.0052 0.7633 0.4747 0.070 Uiso 1 calc R .
C12 C -0.1438(4) 0.7219(4) 0.4404(3) 0.0487(12) Uani 1 d . .
H12 H -0.1778 0.7169 0.4831 0.058 Uiso 1 calc R .
C13 C -0.5110(4) 0.5562(4) 0.2701(3) 0.0565(14) Uani 1 d . .
C14 C -0.6245(7) 0.5129(9) 0.2916(6) 0.144(5) Uani 1 d . .
H14A H -0.6658 0.5021 0.2496 0.172 Uiso 1 calc R .
H14B H -0.6084 0.4552 0.3116 0.172 Uiso 1 calc R .
C15 C -0.6923(6) 0.5566(7) 0.3359(5) 0.102(3) Uani 1 d . .
H15A H -0.7535 0.5174 0.3463 0.122 Uiso 1 calc R .
H15B H -0.7221 0.6080 0.3120 0.122 Uiso 1 calc R .
C16 C -0.6431(4) 0.5886(4) 0.4041(3) 0.0599(15) Uani 1 d . .
N21 N 0.4276(4) 0.8235(4) 0.1086(2) 0.0594(13) Uani 1 d . .
N22 N 0.3253(3) 0.7894(3) 0.1150(2) 0.0561(12) Uani 1 d . .
C23 C 0.2729(3) 0.8033(3) 0.1750(2) 0.0363(10) Uani 1 d . .
N24 N 0.3156(3) 0.8424(2) 0.2301(2) 0.0369(9) Uani 1 d . .
C25 C 0.4179(4) 0.8760(3) 0.2243(2) 0.0392(11) Uani 1 d . .
C26 C 0.4726(4) 0.8677(4) 0.1593(3) 0.0490(12) Uani 1 d . .
C27 C 0.1545(3) 0.7710(3) 0.1774(2) 0.0346(10) Uani 1 d . .
N28 N 0.1081(3) 0.7640(2) 0.2393(2) 0.0315(8) Uani 1 d . .
C29 C 0.0013(3) 0.7404(3) 0.2431(2) 0.0328(10) Uani 1 d . .
C30 C -0.0613(4) 0.7230(3) 0.1836(2) 0.0417(11) Uani 1 d . .
H30 H -0.1345 0.7056 0.1872 0.050 Uiso 1 calc R .
C31 C -0.0130(4) 0.7320(4) 0.1201(2) 0.0506(13) Uani 1 d . .
H31 H -0.0537 0.7226 0.0801 0.061 Uiso 1 calc R .
C32 C 0.0972(4) 0.7551(3) 0.1163(3) 0.0467(12) Uani 1 d . .
H32 H 0.1322 0.7600 0.0739 0.056 Uiso 1 calc R .
C33 C 0.4677(4) 0.9209(3) 0.2857(3) 0.0517(13) Uani 1 d . .
C34 C 0.5866(7) 0.9479(9) 0.2710(6) 0.147(5) Uani 1 d . .
H34A H 0.6025 1.0001 0.2988 0.176 Uiso 1 calc R .
H34B H 0.6335 0.9003 0.2878 0.176 Uiso 1 calc R .
C35 C 0.6187(9) 0.9668(10) 0.2049(6) 0.164(6) Uani 1 d . .
H35A H 0.6984 0.9692 0.2051 0.197 Uiso 1 calc R .
H35B H 0.5930 1.0265 0.1946 0.197 Uiso 1 calc R .
C36 C 0.5853(5) 0.9084(5) 0.1450(3) 0.070(2) Uani 1 d . .
C161 C -0.7124(6) 0.6661(6) 0.4311(5) 0.106(3) Uani 1 d . .
H16A H -0.7180 0.7113 0.3963 0.128 Uiso 1 calc R .
H16B H -0.6780 0.6907 0.4714 0.128 Uiso 1 calc R .
H16C H -0.7846 0.6450 0.4426 0.128 Uiso 1 calc R .
C162 C -0.6464(6) 0.5139(5) 0.4563(4) 0.092(2) Uani 1 d . .
H16D H -0.6202 0.5354 0.4999 0.111 Uiso 1 calc R .
H16E H -0.6004 0.4658 0.4410 0.111 Uiso 1 calc R .
H16F H -0.7206 0.4930 0.4611 0.111 Uiso 1 calc R .
C131 C -0.4358(6) 0.4802(5) 0.2469(4) 0.090(2) Uani 1 d . .
H13G H -0.3703 0.5045 0.2268 0.108 Uiso 1 calc R .
H13H H -0.4735 0.4443 0.2134 0.108 Uiso 1 calc R .
H13I H -0.4165 0.4441 0.2859 0.108 Uiso 1 calc R .
C132 C -0.5223(8) 0.6214(5) 0.2112(4) 0.106(3) Uani 1 d . .
H13J H -0.5660 0.6713 0.2256 0.127 Uiso 1 calc R .
H13K H -0.5574 0.5925 0.1729 0.127 Uiso 1 calc R .
H13L H -0.4507 0.6419 0.1977 0.127 Uiso 1 calc R .
C331 C 0.3993(6) 0.9997(5) 0.3069(4) 0.091(2) Uani 1 d . .
H33A H 0.4283 1.0245 0.3488 0.109 Uiso 1 calc R .
H33B H 0.3248 0.9810 0.3142 0.109 Uiso 1 calc R .
H33C H 0.4013 1.0441 0.2712 0.109 Uiso 1 calc R .
C332 C 0.4687(7) 0.8567(6) 0.3463(4) 0.100(3) Uani 1 d . .
H33D H 0.5157 0.8070 0.3359 0.120 Uiso 1 calc R .
H33E H 0.3954 0.8357 0.3546 0.120 Uiso 1 calc R .
H33F H 0.4958 0.8868 0.3865 0.120 Uiso 1 calc R .
C361 C 0.5782(7) 0.9693(6) 0.0828(5) 0.107(3) Uani 1 d . .
H36C H 0.6503 0.9911 0.0717 0.128 Uiso 1 calc R .
H36D H 0.5307 1.0187 0.0930 0.128 Uiso 1 calc R .
H36E H 0.5492 0.9367 0.0443 0.128 Uiso 1 calc R .
C362 C 0.6664(6) 0.8338(8) 0.1282(6) 0.133(4) Uani 1 d . .
H36F H 0.7385 0.8586 0.1218 0.160 Uiso 1 calc R .
H36G H 0.6436 0.8041 0.0868 0.160 Uiso 1 calc R .
H36H H 0.6682 0.7919 0.1655 0.160 Uiso 1 calc R .
C100 C 0.1620 0.9358 0.4789 0.161 Uiso 0.50 d P .
H10A H 0.1458 0.9114 0.4343 0.193 Uiso 0.50 calc PR .
H10B H 0.0998 0.9275 0.5086 0.193 Uiso 0.50 calc PR .
H10C H 0.2248 0.9059 0.4981 0.193 Uiso 0.50 calc PR .
O101 O 0.1885 1.0420 0.4716 0.242 Uiso 0.50 d P .
H101 H 0.1661 1.0683 0.5058 0.290 Uiso 0.50 calc PR .

loop_
_atom_type_symbol
_atom_type_description
_atom_type_scat_dispersion_real
_atom_type_scat_dispersion_imag
_atom_type_scat_source
C C 0.0033 0.0016 'International Tables Vol C Tables 4.2.6.8 and 6.1.1.4'
H H 0.0000 0.0000 'International Tables Vol C Tables 4.2.6.8 and 6.1.1.4'
N N 0.0061 0.0033 'International Tables Vol C Tables 4.2.6.8 and 6.1.1.4'
O O 0.0106 0.0060 'International Tables Vol C Tables 4.2.6.8 and 6.1.1.4'

loop_
_geom_angle_atom_site_label_1
_geom_angle_atom_site_label_2
_geom_angle_atom_site_label_3
_geom_angle
_geom_angle_site_symmetry_1
_geom_angle_site_symmetry_3
_geom_angle_publ_flag
C6 N1 N2 119.9(4) . . ?
C3 N2 N1 118.1(4) . . ?
N2 C3 N4 125.6(4) . . ?
N2 C3 C7 116.1(4) . . ?
N4 C3 C7 118.3(4) . . ?
C5 N4 C3 116.7(4) . . ?
N4 C5 C6 120.6(4) . . ?
N4 C5 C13 117.2(4) . . ?
C6 C5 C13 122.2(4) . . ?
N1 C6 C5 119.1(4) . . ?
N1 C6 C16 115.5(5) . . ?
C5 C6 C16 125.4(5) . . ?
N8 C7 C12 122.5(4) . . ?
N8 C7 C3 117.1(4) . . ?
C12 C7 C3 120.4(4) . . ?
C9 N8 C7 118.4(3) . . ?
N8 C9 C10 122.3(4) . . ?
N8 C9 C29 116.7(3) . . ?
C10 C9 C29 121.0(4) . . ?
C11 C10 C9 118.8(4) . . ?
C10 C11 C12 119.9(4) . . ?
C7 C12 C11 118.2(4) . . ?
C5 C13 C132 110.1(5) . . ?
C5 C13 C131 110.2(5) . . ?
C132 C13 C131 108.3(6) . . ?
C5 C13 C14 108.3(5) . . ?
C132 C13 C14 112.8(7) . . ?
C131 C13 C14 107.1(7) . . ?
C15 C14 C13 120.0(8) . . ?
C14 C15 C16 117.5(7) . . ?
C162 C16 C6 110.2(5) . . ?
C162 C16 C15 109.7(7) . . ?
C6 C16 C15 109.3(5) . . ?
C162 C16 C161 108.5(6) . . ?
C6 C16 C161 110.3(5) . . ?
C15 C16 C161 108.8(6) . . ?
C26 N21 N22 120.5(4) . . ?
C23 N22 N21 117.3(4) . . ?
N24 C23 N22 125.7(4) . . ?
N24 C23 C27 119.0(4) . . ?
N22 C23 C27 115.3(4) . . ?
C23 N24 C25 117.2(4) . . ?
N24 C25 C26 118.1(4) . . ?
N24 C25 C33 118.3(4) . . ?
C26 C25 C33 123.6(4) . . ?
N21 C26 C25 120.9(4) . . ?
N21 C26 C36 116.2(5) . . ?
C25 C26 C36 123.0(5) . . ?
N28 C27 C32 122.9(4) . . ?
N28 C27 C23 117.1(4) . . ?
C32 C27 C23 119.9(4) . . ?
C27 N28 C29 118.7(3) . . ?
N28 C29 C30 121.5(4) . . ?
N28 C29 C9 116.8(3) . . ?
C30 C29 C9 121.7(4) . . ?
C31 C30 C29 119.2(4) . . ?
C30 C31 C32 119.2(4) . . ?
C31 C32 C27 118.5(4) . . ?
C25 C33 C331 110.4(4) . . ?
C25 C33 C332 109.4(5) . . ?
C331 C33 C332 106.9(6) . . ?
C25 C33 C34 110.6(5) . . ?
C331 C33 C34 111.5(7) . . ?
C332 C33 C34 107.9(7) . . ?
C35 C34 C33 120.0(8) . . ?
C34 C35 C36 121.7(9) . . ?
C35 C36 C361 106.2(8) . . ?
C35 C36 C362 114.6(8) . . ?
C361 C36 C362 107.9(6) . . ?
C35 C36 C26 109.3(6) . . ?
C361 C36 C26 109.7(5) . . ?
C362 C36 C26 109.0(6) . . ?

loop_
_geom_bond_atom_site_label_1
_geom_bond_atom_site_label_2
_geom_bond_distance
_geom_bond_site_symmetry_2
_geom_bond_publ_flag
N1 C6 1.344(7) . ?
N2 N1 1.358(6) . ?
C3 N2 1.328(6) . ?
C3 N4 1.336(6) . ?
C5 N4 1.332(6) . ?
C6 C5 1.418(7) . ?
C6 C16 1.518(7) . ?
C7 C3 1.498(6) . ?
N8 C9 1.352(5) . ?
N8 C7 1.353(6) . ?
C9 C10 1.387(6) . ?
C10 C11 1.378(7) . ?
C11 C12 1.394(7) . ?
C12 C7 1.388(7) . ?
C13 C5 1.506(7) . ?
C13 C132 1.511(10) . ?
C13 C131 1.529(9) . ?
C14 C13 1.582(10) . ?
C15 C14 1.361(12) . ?
C16 C162 1.512(9) . ?
C16 C15 1.530(10) . ?
C16 C161 1.530(10) . ?
N21 N22 1.351(6) . ?
C26 N21 1.307(7) . ?
C23 N24 1.326(6) . ?
C23 N22 1.345(6) . ?
N24 C25 1.347(6) . ?
C25 C26 1.435(7) . ?
C25 C33 1.497(7) . ?
N28 C27 1.333(6) . ?
N28 C29 1.348(5) . ?
C29 C30 1.407(6) . ?
C29 C9 1.491(6) . ?
C30 C31 1.374(7) . ?
C31 C32 1.386(7) . ?
C32 C27 1.394(6) . ?
C27 C23 1.520(6) . ?
C33 C331 1.503(9) . ?
C33 C332 1.520(9) . ?
C33 C34 1.528(9) . ?
C34 C35 1.373(13) . ?
C35 C36 1.511(12) . ?
C36 C361 1.517(10) . ?
C36 C362 1.527(12) . ?
C36 C26 1.526(8) . ?
C100 O101 1.63 . ?
